data_7711993
loop_
_publ_author_name
'Pramanik, Kuheli'
'Jagli&#x10d;i&#x107;, Zvonko'
'Herchel, Radovan'
'Brand&#xe3;o, Paula'
'Jana, Narayan Ch'
'Panja, Anangamohan'

_publ_section_title
;
 Combined experimental and theoretical studies on a series of mononuclear
 Ln<sup>III</sup> single-molecule magnets: dramatic influence of remote
 substitution on the magnetic dynamics in Dy analogues.
;
_journal_issue 5
_journal_name_full 'Dalton transactions (Cambridge, England : 2003)'
_journal_page_first 1241
_journal_page_last 1256
_journal_paper_doi 10.1039/d2dt03354b
_journal_volume 52
_journal_year 2023
_chemical_formula_sum 'C30 H32 N5 O16 Tb'
_chemical_formula_weight 877.52
_space_group_crystal_system triclinic
_space_group_IT_number 2
_space_group_name_Hall '-P 1'
_space_group_name_H-M_alt 'P -1'
_atom_sites_solution_hydrogens mixed
_audit_creation_method SHELXL-2018/3
_audit_update_record
;
2022-10-17 deposited with the CCDC.	2022-12-21 downloaded from the CCDC.
;
_cell_angle_alpha 89.493(5)
_cell_angle_beta 78.117(5)
_cell_angle_gamma 76.854(5)
_cell_formula_units_Z 2
_cell_length_a 10.3031(10)
_cell_length_b 11.8232(12)
_cell_length_c 14.4659(13)
_cell_measurement_reflns_used 580
_cell_measurement_temperature 150(2)
_cell_measurement_theta_max 25.30
_cell_measurement_theta_min 2.92
_cell_volume 1677.9(3)
_computing_cell_refinement 'Bruker Smart'
_computing_data_collection 'Bruker Smart'
_computing_data_reduction 'Bruker Saint'
_computing_molecular_graphics 'Mercury (Macrae et al 2008)'
_computing_publication_material 'SHELXL-2016/4 (Sheldrick, 2016)'
_computing_structure_refinement 'SHELXL-2018/3 (Sheldrick, 2018)'
_computing_structure_solution 'SHELXT 2014/5 (Sheldrick, 2014)'
_diffrn_ambient_temperature 150(2)
_diffrn_measured_fraction_theta_full 1.000
_diffrn_measured_fraction_theta_max 0.994
_diffrn_measurement_device_type CCD
_diffrn_measurement_method 'omega and phi scans'
_diffrn_radiation_type MoK\a
_diffrn_radiation_wavelength 0.71073
_diffrn_reflns_av_R_equivalents 0.0568
_diffrn_reflns_av_unetI/netI 0.0522
_diffrn_reflns_Laue_measured_fraction_full 1.000
_diffrn_reflns_Laue_measured_fraction_max 0.994
_diffrn_reflns_limit_h_max 13
_diffrn_reflns_limit_h_min -13
_diffrn_reflns_limit_k_max 15
_diffrn_reflns_limit_k_min -15
_diffrn_reflns_limit_l_max 19
_diffrn_reflns_limit_l_min -19
_diffrn_reflns_number 33155
_diffrn_reflns_point_group_measured_fraction_full 1.000
_diffrn_reflns_point_group_measured_fraction_max 0.994
_diffrn_reflns_theta_full 25.242
_diffrn_reflns_theta_max 27.960
_diffrn_reflns_theta_min 1.440
_diffrn_source 'fine-focus sealed tube'
_exptl_absorpt_coefficient_mu 2.191
_exptl_absorpt_correction_T_max 0.7456
_exptl_absorpt_correction_T_min 0.5802
_exptl_absorpt_correction_type multi-scan
_exptl_crystal_colour bronze
_exptl_crystal_density_diffrn 1.737
_exptl_crystal_description block
_exptl_crystal_F_000 880
_exptl_crystal_size_max 0.220
_exptl_crystal_size_mid 0.180
_exptl_crystal_size_min 0.040
_refine_diff_density_max 1.439
_refine_diff_density_min -1.394
_refine_diff_density_rms 0.121
_refine_ls_extinction_method none
_refine_ls_goodness_of_fit_ref 1.055
_refine_ls_hydrogen_treatment mixed
_refine_ls_matrix_type full
_refine_ls_number_parameters 497
_refine_ls_number_reflns 8027
_refine_ls_number_restraints 0
_refine_ls_restrained_S_all 1.055
_refine_ls_R_factor_all 0.0451
_refine_ls_R_factor_gt 0.0332
_refine_ls_shift/su_max 0.001
_refine_ls_shift/su_mean 0.000
_refine_ls_structure_factor_coef Fsqd
_refine_ls_weighting_details 'w=1/[\s^2^(Fo^2^)+(0.0335P)^2^+0.8446P] where P=(Fo^2^+2Fc^2^)/3'
_refine_ls_weighting_scheme calc
_refine_ls_wR_factor_gt 0.0720
_refine_ls_wR_factor_ref 0.0779
_reflns_Friedel_coverage 0.000
_reflns_number_gt 6878
_reflns_number_total 8027
_reflns_threshold_expression 'I > 2\s(I)'
_cod_data_source_file d2dt03354b2.cif
_cod_data_source_block f_CCDC2
_cod_depositor_comments 'Adding full bibliography for 7711991--7711996.cif.'
_cod_database_code 7711993
_shelx_shelxl_version_number 2018/3
_shelx_space_group_comment
;
The symmetry employed for this shelxl refinement is uniquely defined
by the following loop, which should always be used as a source of
symmetry information in preference to the above space-group names.
They are only intended as comments.
;
_shelx_estimated_absorpt_t_min 0.644
_shelx_estimated_absorpt_t_max 0.917

loop_
_space_group_symop_operation_xyz
'x, y, z'
'-x, -y, -z'

loop_
_atom_site_label
_atom_site_type_symbol
_atom_site_fract_x
_atom_site_fract_y
_atom_site_fract_z
_atom_site_U_iso_or_equiv
_atom_site_adp_type
_atom_site_occupancy
_atom_site_site_symmetry_order
_atom_site_calc_flag
_atom_site_refinement_flags_posn
_atom_site_refinement_flags_adp
_atom_site_refinement_flags_occupancy
_atom_site_disorder_assembly
_atom_site_disorder_group
Tb Tb 0.49462(2) 0.72178(2) 0.23982(2) 0.01638(5) Uani 1 1 d . . . . .
O5 O 0.4349(2) 0.5249(2) 0.22916(16) 0.0200(5) Uani 1 1 d . . . . .
O4 O 0.5706(2) 0.59285(19) 0.34627(15) 0.0166(5) Uani 1 1 d . . . . .
O6 O 0.7671(3) 0.7490(2) 0.43918(18) 0.0243(6) Uani 1 1 d . . . . .
O1 O 0.4413(2) 0.9086(2) 0.18945(16) 0.0178(5) Uani 1 1 d . . . . .
O2 O 0.6984(2) 0.8081(2) 0.18420(17) 0.0210(5) Uani 1 1 d . . . . .
O3 O 0.0697(3) 0.9978(2) 0.26010(19) 0.0257(6) Uani 1 1 d . . . . .
O7 O 0.6963(3) 0.5732(2) 0.15362(16) 0.0243(6) Uani 1 1 d . . . . .
O8 O 0.5672(3) 0.6773(2) 0.06911(17) 0.0257(6) Uani 1 1 d . . . . .
O9 O 0.7559(3) 0.5568(3) 0.00003(18) 0.0351(7) Uani 1 1 d . . . . .
O10 O 0.2725(3) 0.7374(2) 0.34077(18) 0.0263(6) Uani 1 1 d . . . . .
O11 O 0.2803(3) 0.7431(2) 0.19022(18) 0.0271(6) Uani 1 1 d . . . . .
O12 O 0.0910(3) 0.7308(3) 0.2862(2) 0.0396(7) Uani 1 1 d . . . . .
O13 O 0.5053(3) 0.8355(2) 0.37289(18) 0.0226(6) Uani 1 1 d . . . . .
N2 N 0.7224(3) 0.5395(2) 0.47269(19) 0.0148(6) Uani 1 1 d . . . . .
N1 N 0.2563(3) 1.0929(2) 0.1551(2) 0.0171(6) Uani 1 1 d . . . . .
N3 N 0.6761(3) 0.6003(3) 0.0722(2) 0.0215(6) Uani 1 1 d . . . . .
N4 N 0.2088(3) 0.7374(3) 0.2725(2) 0.0275(7) Uani 1 1 d . . . . .
C1 C 0.5585(3) 0.4848(3) 0.3491(2) 0.0139(6) Uani 1 1 d . . . . .
C2 C 0.4855(3) 0.4425(3) 0.2898(2) 0.0163(7) Uani 1 1 d . . . . .
C3 C 0.4676(3) 0.3310(3) 0.2939(2) 0.0182(7) Uani 1 1 d . . . . .
H3 H 0.416682 0.306269 0.253481 0.022 Uiso 1 1 calc R U . . .
C4 C 0.5234(3) 0.2524(3) 0.3572(2) 0.0178(7) Uani 1 1 d . . . . .
C5 C 0.5961(3) 0.2908(3) 0.4145(2) 0.0172(7) Uani 1 1 d . . . . .
H5 H 0.634332 0.238814 0.457444 0.021 Uiso 1 1 calc R U . . .
C6 C 0.6161(3) 0.4046(3) 0.4122(2) 0.0154(7) Uani 1 1 d . . . . .
C7 C 0.5042(4) 0.1297(3) 0.3567(3) 0.0262(8) Uani 1 1 d . . . . .
H7A H 0.536329 0.089334 0.410040 0.039 Uiso 1 1 calc R U . . .
H7B H 0.556543 0.088704 0.297339 0.039 Uiso 1 1 calc R U . . .
H7C H 0.407373 0.131474 0.362303 0.039 Uiso 1 1 calc R U . . .
C8 C 0.3825(4) 0.4823(3) 0.1545(3) 0.0274(8) Uani 1 1 d . . . . .
H8A H 0.299408 0.456442 0.181880 0.041 Uiso 1 1 calc R U . . .
H8B H 0.451010 0.416848 0.119888 0.041 Uiso 1 1 calc R U . . .
H8C H 0.361515 0.544653 0.111074 0.041 Uiso 1 1 calc R U . . .
C9 C 0.6973(3) 0.4362(3) 0.4710(2) 0.0161(7) Uani 1 1 d . . . . .
H9 H 0.735205 0.379721 0.511048 0.019 Uiso 1 1 calc R U . . .
C10 C 0.8030(3) 0.5800(3) 0.5270(2) 0.0162(7) Uani 1 1 d . . . . .
C11 C 0.8267(3) 0.6908(3) 0.5072(2) 0.0189(7) Uani 1 1 d . . . . .
C12 C 0.9081(4) 0.7342(3) 0.5561(3) 0.0252(8) Uani 1 1 d . . . . .
H12 H 0.925980 0.808709 0.543027 0.030 Uiso 1 1 calc R U . . .
C13 C 0.9634(4) 0.6684(3) 0.6243(3) 0.0257(8) Uani 1 1 d . . . . .
H13 H 1.018934 0.698636 0.657992 0.031 Uiso 1 1 calc R U . . .
C14 C 0.9391(4) 0.5594(3) 0.6442(2) 0.0231(8) Uani 1 1 d . . . . .
H14 H 0.977381 0.515362 0.691312 0.028 Uiso 1 1 calc R U . . .
C15 C 0.8591(3) 0.5149(3) 0.5951(2) 0.0204(7) Uani 1 1 d . . . . .
H15 H 0.842576 0.439957 0.608019 0.024 Uiso 1 1 calc R U . . .
C16 C 0.5329(3) 0.9607(3) 0.1446(2) 0.0157(7) Uani 1 1 d . . . . .
C17 C 0.6739(3) 0.9109(3) 0.1371(2) 0.0170(7) Uani 1 1 d . . . . .
C18 C 0.7725(3) 0.9627(3) 0.0891(2) 0.0194(7) Uani 1 1 d . . . . .
H18 H 0.865806 0.927200 0.086370 0.023 Uiso 1 1 calc R U . . .
C19 C 0.7375(3) 1.0688(3) 0.0435(2) 0.0181(7) Uani 1 1 d . . . . .
C20 C 0.6033(3) 1.1196(3) 0.0510(2) 0.0184(7) Uani 1 1 d . . . . .
H20 H 0.578655 1.191062 0.021462 0.022 Uiso 1 1 calc R U . . .
C21 C 0.4991(3) 1.0691(3) 0.1016(2) 0.0155(6) Uani 1 1 d . . . . .
C22 C 0.8485(4) 1.1209(3) -0.0128(2) 0.0239(8) Uani 1 1 d . . . . .
H22A H 0.809712 1.201524 -0.026176 0.036 Uiso 1 1 calc R U . . .
H22B H 0.888642 1.075838 -0.072431 0.036 Uiso 1 1 calc R U . . .
H22C H 0.919208 1.119284 0.023644 0.036 Uiso 1 1 calc R U . . .
C23 C 0.8360(4) 0.7642(3) 0.1968(3) 0.0280(8) Uani 1 1 d . . . . .
H23A H 0.867248 0.826367 0.223830 0.042 Uiso 1 1 calc R U . . .
H23B H 0.895917 0.737025 0.135534 0.042 Uiso 1 1 calc R U . . .
H23C H 0.838229 0.699519 0.239733 0.042 Uiso 1 1 calc R U . . .
C24 C 0.3618(3) 1.1284(3) 0.1089(2) 0.0172(7) Uani 1 1 d . . . . .
H24 H 0.344731 1.199718 0.077771 0.021 Uiso 1 1 calc R U . . .
C25 C 0.1177(3) 1.1514(3) 0.1653(2) 0.0173(7) Uani 1 1 d . . . . .
C26 C 0.0208(4) 1.1001(3) 0.2221(2) 0.0191(7) Uani 1 1 d . . . . .
C27 C -0.1169(4) 1.1545(3) 0.2356(2) 0.0220(7) Uani 1 1 d . . . . .
H27 H -0.183575 1.119216 0.272091 0.026 Uiso 1 1 calc R U . . .
C28 C -0.1561(4) 1.2598(3) 0.1958(3) 0.0240(8) Uani 1 1 d . . . . .
H28 H -0.250134 1.297121 0.206032 0.029 Uiso 1 1 calc R U . . .
C29 C -0.0607(4) 1.3122(3) 0.1409(3) 0.0260(8) Uani 1 1 d . . . . .
H29 H -0.089163 1.385180 0.114431 0.031 Uiso 1 1 calc R U . . .
C30 C 0.0761(4) 1.2575(3) 0.1251(2) 0.0227(8) Uani 1 1 d . . . . .
H30 H 0.141827 1.292352 0.086870 0.027 Uiso 1 1 calc R U . . .
H6A H 0.795(4) 0.803(4) 0.431(3) 0.026(12) Uiso 1 1 d . . . . .
H3A H 0.010(5) 0.981(4) 0.308(3) 0.052(15) Uiso 1 1 d . . . . .
H13A H 0.435(5) 0.885(4) 0.400(3) 0.049(15) Uiso 1 1 d . . . . .
H13B H 0.563(5) 0.816(4) 0.405(3) 0.045(15) Uiso 1 1 d . . . . .
H2 H 0.680(4) 0.588(3) 0.439(3) 0.025(11) Uiso 1 1 d . . . . .
H1 H 0.277(4) 1.023(4) 0.180(3) 0.031(11) Uiso 1 1 d . . . . .
N100 N 0.8141(3) 1.0190(3) 0.4580(2) 0.0238(7) Uani 1 1 d . . . . .
O101 O 0.8628(3) 1.1040(2) 0.4603(2) 0.0335(7) Uani 1 1 d . . . . .
O103 O 0.8675(3) 0.9388(2) 0.39331(18) 0.0272(6) Uani 1 1 d . . . . .
O102 O 0.7108(3) 1.0063(2) 0.5170(2) 0.0344(7) Uani 1 1 d . . . . .

loop_
_atom_site_aniso_label
_atom_site_aniso_U_11
_atom_site_aniso_U_22
_atom_site_aniso_U_33
_atom_site_aniso_U_23
_atom_site_aniso_U_13
_atom_site_aniso_U_12
Tb 0.01890(9) 0.01572(9) 0.01487(8) 0.00610(6) -0.00646(6) -0.00230(6)
O5 0.0252(13) 0.0200(12) 0.0193(12) 0.0029(10) -0.0154(10) -0.0045(11)
O4 0.0232(12) 0.0136(11) 0.0147(11) 0.0054(9) -0.0083(9) -0.0040(10)
O6 0.0321(15) 0.0185(13) 0.0287(14) 0.0091(11) -0.0163(12) -0.0098(12)
O1 0.0158(11) 0.0168(12) 0.0212(12) 0.0093(9) -0.0055(9) -0.0038(10)
O2 0.0149(12) 0.0211(13) 0.0250(13) 0.0079(10) -0.0068(10) 0.0017(10)
O3 0.0217(13) 0.0207(13) 0.0296(14) 0.0100(11) 0.0022(11) -0.0019(11)
O7 0.0300(14) 0.0245(13) 0.0154(12) 0.0055(10) -0.0062(10) 0.0010(11)
O8 0.0291(14) 0.0276(14) 0.0186(13) 0.0061(10) -0.0079(11) -0.0005(12)
O9 0.0349(16) 0.0467(18) 0.0189(14) -0.0027(12) 0.0023(12) -0.0065(14)
O10 0.0231(13) 0.0298(15) 0.0273(14) 0.0054(11) -0.0081(11) -0.0067(12)
O11 0.0266(14) 0.0307(15) 0.0278(14) 0.0118(11) -0.0144(11) -0.0067(12)
O12 0.0208(14) 0.0398(17) 0.062(2) 0.0199(15) -0.0173(14) -0.0086(13)
O13 0.0275(15) 0.0193(13) 0.0209(13) 0.0010(10) -0.0098(12) -0.0009(12)
N2 0.0157(14) 0.0173(14) 0.0122(13) 0.0057(11) -0.0052(11) -0.0037(12)
N1 0.0160(14) 0.0158(14) 0.0188(14) 0.0038(11) -0.0045(11) -0.0018(12)
N3 0.0249(16) 0.0209(15) 0.0186(15) 0.0021(12) -0.0038(12) -0.0057(13)
N4 0.0223(16) 0.0209(16) 0.0394(19) 0.0101(14) -0.0099(14) -0.0022(13)
C1 0.0132(15) 0.0125(15) 0.0139(15) 0.0012(12) -0.0009(12) -0.0006(13)
C2 0.0166(16) 0.0174(16) 0.0148(16) 0.0034(12) -0.0051(13) -0.0021(14)
C3 0.0162(16) 0.0222(18) 0.0168(16) 0.0008(13) -0.0051(13) -0.0039(14)
C4 0.0166(16) 0.0169(17) 0.0185(17) 0.0013(13) 0.0001(13) -0.0040(14)
C5 0.0161(16) 0.0163(16) 0.0178(16) 0.0044(13) -0.0020(13) -0.0020(13)
C6 0.0158(16) 0.0170(16) 0.0121(15) 0.0014(12) -0.0011(12) -0.0029(13)
C7 0.034(2) 0.0221(19) 0.0262(19) 0.0037(15) -0.0059(16) -0.0154(17)
C8 0.036(2) 0.028(2) 0.0250(19) 0.0021(15) -0.0205(17) -0.0096(18)
C9 0.0158(16) 0.0175(16) 0.0145(15) 0.0046(12) -0.0047(13) -0.0017(13)
C10 0.0132(15) 0.0193(17) 0.0151(16) 0.0000(13) -0.0027(12) -0.0019(13)
C11 0.0194(17) 0.0176(17) 0.0198(17) 0.0007(13) -0.0045(14) -0.0044(14)
C12 0.0259(19) 0.0197(18) 0.033(2) -0.0013(15) -0.0103(16) -0.0067(16)
C13 0.0230(19) 0.031(2) 0.0269(19) -0.0068(16) -0.0119(15) -0.0066(17)
C14 0.0217(18) 0.032(2) 0.0158(17) 0.0008(14) -0.0080(14) -0.0024(16)
C15 0.0205(18) 0.0230(18) 0.0174(17) 0.0031(13) -0.0043(13) -0.0044(15)
C16 0.0137(15) 0.0184(16) 0.0146(15) 0.0021(12) -0.0032(12) -0.0029(13)
C17 0.0192(17) 0.0195(17) 0.0117(15) 0.0028(12) -0.0052(13) -0.0013(14)
C18 0.0132(16) 0.0241(18) 0.0196(17) -0.0009(14) -0.0054(13) 0.0003(14)
C19 0.0182(17) 0.0226(18) 0.0150(16) 0.0024(13) -0.0036(13) -0.0076(14)
C20 0.0219(17) 0.0167(16) 0.0173(16) 0.0064(13) -0.0051(13) -0.0050(14)
C21 0.0151(16) 0.0159(16) 0.0155(16) 0.0030(12) -0.0048(12) -0.0018(13)
C22 0.0194(18) 0.032(2) 0.0207(18) 0.0060(15) -0.0028(14) -0.0076(16)
C23 0.0170(18) 0.032(2) 0.035(2) 0.0136(17) -0.0110(16) -0.0019(16)
C24 0.0215(17) 0.0167(16) 0.0139(15) 0.0032(12) -0.0067(13) -0.0031(14)
C25 0.0144(16) 0.0193(17) 0.0174(16) 0.0006(13) -0.0042(13) -0.0017(14)
C26 0.0199(17) 0.0196(17) 0.0175(16) 0.0021(13) -0.0045(13) -0.0037(14)
C27 0.0186(17) 0.030(2) 0.0179(17) -0.0006(14) -0.0034(14) -0.0068(16)
C28 0.0163(17) 0.028(2) 0.0243(19) -0.0045(15) -0.0058(14) 0.0025(15)
C29 0.0233(19) 0.0250(19) 0.028(2) 0.0063(15) -0.0091(15) 0.0018(16)
C30 0.0204(18) 0.0240(19) 0.0228(18) 0.0064(14) -0.0056(14) -0.0023(15)
N100 0.0240(16) 0.0203(16) 0.0261(16) 0.0039(12) -0.0058(13) -0.0028(13)
O101 0.0401(17) 0.0249(15) 0.0392(17) 0.0003(12) -0.0111(13) -0.0125(13)
O103 0.0313(15) 0.0192(13) 0.0266(14) -0.0019(11) 0.0044(11) -0.0059(12)
O102 0.0314(15) 0.0286(15) 0.0347(16) 0.0040(12) 0.0099(12) -0.0049(13)

loop_
_atom_type_symbol
_atom_type_description
_atom_type_scat_dispersion_real
_atom_type_scat_dispersion_imag
_atom_type_scat_source
C C 0.0033 0.0016 'International Tables Vol C Tables 4.2.6.8 and 6.1.1.4'
H H 0.0000 0.0000 'International Tables Vol C Tables 4.2.6.8 and 6.1.1.4'
N N 0.0061 0.0033 'International Tables Vol C Tables 4.2.6.8 and 6.1.1.4'
O O 0.0106 0.0060 'International Tables Vol C Tables 4.2.6.8 and 6.1.1.4'
Tb Tb -0.1723 4.1537 'International Tables Vol C Tables 4.2.6.8 and 6.1.1.4'

loop_
_geom_angle_atom_site_label_1
_geom_angle_atom_site_label_2
_geom_angle_atom_site_label_3
_geom_angle
_geom_angle_site_symmetry_1
_geom_angle_site_symmetry_3
_geom_angle_publ_flag
O4 Tb O1 150.74(8) . . ?
O4 Tb O13 73.64(9) . . ?
O1 Tb O13 77.53(9) . . ?
O4 Tb O10 84.87(8) . . ?
O1 Tb O10 93.77(8) . . ?
O13 Tb O10 77.42(9) . . ?
O4 Tb O11 125.52(8) . . ?
O1 Tb O11 73.85(8) . . ?
O13 Tb O11 119.49(10) . . ?
O10 Tb O11 53.17(9) . . ?
O4 Tb O8 121.19(8) . . ?
O1 Tb O8 81.95(8) . . ?
O13 Tb O8 147.69(9) . . ?
O10 Tb O8 129.02(9) . . ?
O11 Tb O8 77.30(9) . . ?
O4 Tb O7 71.64(8) . . ?
O1 Tb O7 121.75(8) . . ?
O13 Tb O7 122.18(9) . . ?
O10 Tb O7 141.16(9) . . ?
O11 Tb O7 118.26(9) . . ?
O8 Tb O7 51.71(8) . . ?
O4 Tb O2 101.37(8) . . ?
O1 Tb O2 65.92(8) . . ?
O13 Tb O2 75.18(9) . . ?
O10 Tb O2 148.76(8) . . ?
O11 Tb O2 132.82(8) . . ?
O8 Tb O2 73.73(8) . . ?
O7 Tb O2 68.29(8) . . ?
O4 Tb O5 65.94(8) . . ?
O1 Tb O5 141.35(8) . . ?
O13 Tb O5 131.27(8) . . ?
O10 Tb O5 73.09(8) . . ?
O11 Tb O5 69.22(8) . . ?
O8 Tb O5 79.29(8) . . ?
O7 Tb O5 69.22(8) . . ?
O2 Tb O5 137.49(8) . . ?
O4 Tb N4 104.84(9) . . ?
O1 Tb N4 84.97(8) . . ?
O13 Tb N4 100.21(10) . . ?
O10 Tb N4 26.87(9) . . ?
O11 Tb N4 26.44(9) . . ?
O8 Tb N4 102.57(9) . . ?
O7 Tb N4 132.55(9) . . ?
O2 Tb N4 150.88(8) . . ?
O5 Tb N4 66.80(8) . . ?
O4 Tb N3 96.67(8) . . ?
O1 Tb N3 101.74(8) . . ?
O13 Tb N3 138.83(9) . . ?
O10 Tb N3 142.73(9) . . ?
O11 Tb N3 98.96(9) . . ?
O8 Tb N3 26.04(8) . . ?
O7 Tb N3 25.73(8) . . ?
O2 Tb N3 67.58(8) . . ?
O5 Tb N3 73.70(8) . . ?
N4 Tb N3 120.86(9) . . ?
C2 O5 C8 116.2(3) . . ?
C2 O5 Tb 115.49(19) . . ?
C8 O5 Tb 126.7(2) . . ?
C1 O4 Tb 124.0(2) . . ?
C11 O6 H6A 106(3) . . ?
C16 O1 Tb 122.9(2) . . ?
C17 O2 C23 116.6(3) . . ?
C17 O2 Tb 115.63(19) . . ?
C23 O2 Tb 127.8(2) . . ?
C26 O3 H3A 112(3) . . ?
N3 O7 Tb 94.96(19) . . ?
N3 O8 Tb 96.86(18) . . ?
N4 O10 Tb 95.5(2) . . ?
N4 O11 Tb 95.9(2) . . ?
Tb O13 H13A 120(3) . . ?
Tb O13 H13B 123(3) . . ?
H13A O13 H13B 114(5) . . ?
C9 N2 C10 127.9(3) . . ?
C9 N2 H2 114(3) . . ?
C10 N2 H2 118(3) . . ?
C24 N1 C25 126.4(3) . . ?
C24 N1 H1 114(3) . . ?
C25 N1 H1 119(3) . . ?
O9 N3 O7 122.3(3) . . ?
O9 N3 O8 121.5(3) . . ?
O7 N3 O8 116.2(3) . . ?
O9 N3 Tb 175.1(2) . . ?
O7 N3 Tb 59.31(16) . . ?
O8 N3 Tb 57.10(15) . . ?
O12 N4 O11 122.9(3) . . ?
O12 N4 O10 122.3(3) . . ?
O11 N4 O10 114.8(3) . . ?
O12 N4 Tb 172.8(3) . . ?
O11 N4 Tb 57.63(17) . . ?
O10 N4 Tb 57.62(16) . . ?
O4 C1 C2 121.1(3) . . ?
O4 C1 C6 122.3(3) . . ?
C2 C1 C6 116.6(3) . . ?
C3 C2 O5 124.8(3) . . ?
C3 C2 C1 122.0(3) . . ?
O5 C2 C1 113.2(3) . . ?
C2 C3 C4 121.2(3) . . ?
C2 C3 H3 119.4 . . ?
C4 C3 H3 119.4 . . ?
C5 C4 C3 118.0(3) . . ?
C5 C4 C7 123.1(3) . . ?
C3 C4 C7 119.0(3) . . ?
C4 C5 C6 122.3(3) . . ?
C4 C5 H5 118.9 . . ?
C6 C5 H5 118.9 . . ?
C5 C6 C9 118.9(3) . . ?
C5 C6 C1 119.9(3) . . ?
C9 C6 C1 121.2(3) . . ?
C4 C7 H7A 109.5 . . ?
C4 C7 H7B 109.5 . . ?
H7A C7 H7B 109.5 . . ?
C4 C7 H7C 109.5 . . ?
H7A C7 H7C 109.5 . . ?
H7B C7 H7C 109.5 . . ?
O5 C8 H8A 109.5 . . ?
O5 C8 H8B 109.5 . . ?
H8A C8 H8B 109.5 . . ?
O5 C8 H8C 109.5 . . ?
H8A C8 H8C 109.5 . . ?
H8B C8 H8C 109.5 . . ?
N2 C9 C6 123.0(3) . . ?
N2 C9 H9 118.5 . . ?
C6 C9 H9 118.5 . . ?
C15 C10 C11 120.7(3) . . ?
C15 C10 N2 123.0(3) . . ?
C11 C10 N2 116.3(3) . . ?
O6 C11 C12 124.1(3) . . ?
O6 C11 C10 116.8(3) . . ?
C12 C11 C10 119.1(3) . . ?
C11 C12 C13 119.7(3) . . ?
C11 C12 H12 120.2 . . ?
C13 C12 H12 120.2 . . ?
C12 C13 C14 121.0(3) . . ?
C12 C13 H13 119.5 . . ?
C14 C13 H13 119.5 . . ?
C15 C14 C13 119.7(3) . . ?
C15 C14 H14 120.2 . . ?
C13 C14 H14 120.2 . . ?
C14 C15 C10 119.7(3) . . ?
C14 C15 H15 120.1 . . ?
C10 C15 H15 120.1 . . ?
O1 C16 C17 120.7(3) . . ?
O1 C16 C21 122.9(3) . . ?
C17 C16 C21 116.4(3) . . ?
C18 C17 O2 125.0(3) . . ?
C18 C17 C16 122.0(3) . . ?
O2 C17 C16 113.0(3) . . ?
C17 C18 C19 121.0(3) . . ?
C17 C18 H18 119.5 . . ?
C19 C18 H18 119.5 . . ?
C20 C19 C18 118.3(3) . . ?
C20 C19 C22 121.9(3) . . ?
C18 C19 C22 119.8(3) . . ?
C19 C20 C21 122.0(3) . . ?
C19 C20 H20 119.0 . . ?
C21 C20 H20 119.0 . . ?
C24 C21 C20 118.9(3) . . ?
C24 C21 C16 120.8(3) . . ?
C20 C21 C16 120.3(3) . . ?
C19 C22 H22A 109.5 . . ?
C19 C22 H22B 109.5 . . ?
H22A C22 H22B 109.5 . . ?
C19 C22 H22C 109.5 . . ?
H22A C22 H22C 109.5 . . ?
H22B C22 H22C 109.5 . . ?
O2 C23 H23A 109.5 . . ?
O2 C23 H23B 109.5 . . ?
H23A C23 H23B 109.5 . . ?
O2 C23 H23C 109.5 . . ?
H23A C23 H23C 109.5 . . ?
H23B C23 H23C 109.5 . . ?
N1 C24 C21 125.1(3) . . ?
N1 C24 H24 117.4 . . ?
C21 C24 H24 117.4 . . ?
C30 C25 C26 120.0(3) . . ?
C30 C25 N1 123.0(3) . . ?
C26 C25 N1 116.9(3) . . ?
O3 C26 C27 124.2(3) . . ?
O3 C26 C25 116.4(3) . . ?
C27 C26 C25 119.4(3) . . ?
C28 C27 C26 119.8(3) . . ?
C28 C27 H27 120.1 . . ?
C26 C27 H27 120.1 . . ?
C27 C28 C29 121.2(3) . . ?
C27 C28 H28 119.4 . . ?
C29 C28 H28 119.4 . . ?
C30 C29 C28 119.6(3) . . ?
C30 C29 H29 120.2 . . ?
C28 C29 H29 120.2 . . ?
C29 C30 C25 120.0(3) . . ?
C29 C30 H30 120.0 . . ?
C25 C30 H30 120.0 . . ?
O101 N100 O102 122.6(3) . . ?
O101 N100 O103 120.3(3) . . ?
O102 N100 O103 117.1(3) . . ?

loop_
_geom_bond_atom_site_label_1
_geom_bond_atom_site_label_2
_geom_bond_distance
_geom_bond_site_symmetry_2
_geom_bond_publ_flag
Tb O4 2.285(2) . ?
Tb O1 2.302(2) . ?
Tb O13 2.393(3) . ?
Tb O10 2.416(3) . ?
Tb O11 2.419(3) . ?
Tb O8 2.453(2) . ?
Tb O7 2.504(2) . ?
Tb O2 2.522(2) . ?
Tb O5 2.553(2) . ?
Tb N4 2.848(3) . ?
Tb N3 2.901(3) . ?
O5 C2 1.390(4) . ?
O5 C8 1.444(4) . ?
O4 C1 1.311(4) . ?
O6 C11 1.365(4) . ?
O6 H6A 0.76(4) . ?
O1 C16 1.302(4) . ?
O2 C17 1.387(4) . ?
O2 C23 1.443(4) . ?
O3 C26 1.358(4) . ?
O3 H3A 0.88(5) . ?
O7 N3 1.264(4) . ?
O8 N3 1.283(4) . ?
O9 N3 1.222(4) . ?
O10 N4 1.293(4) . ?
O11 N4 1.275(4) . ?
O12 N4 1.209(4) . ?
O13 H13A 0.85(5) . ?
O13 H13B 0.82(5) . ?
N2 C9 1.306(4) . ?
N2 C10 1.412(4) . ?
N2 H2 0.85(4) . ?
N1 C24 1.307(4) . ?
N1 C25 1.416(4) . ?
N1 H1 0.90(4) . ?
C1 C2 1.412(5) . ?
C1 C6 1.427(4) . ?
C2 C3 1.371(5) . ?
C3 C4 1.411(5) . ?
C3 H3 0.9500 . ?
C4 C5 1.369(5) . ?
C4 C7 1.508(5) . ?
C5 C6 1.406(4) . ?
C5 H5 0.9500 . ?
C6 C9 1.415(4) . ?
C7 H7A 0.9800 . ?
C7 H7B 0.9800 . ?
C7 H7C 0.9800 . ?
C8 H8A 0.9800 . ?
C8 H8B 0.9800 . ?
C8 H8C 0.9800 . ?
C9 H9 0.9500 . ?
C10 C15 1.384(5) . ?
C10 C11 1.403(5) . ?
C11 C12 1.384(5) . ?
C12 C13 1.385(5) . ?
C12 H12 0.9500 . ?
C13 C14 1.385(5) . ?
C13 H13 0.9500 . ?
C14 C15 1.380(5) . ?
C14 H14 0.9500 . ?
C15 H15 0.9500 . ?
C16 C17 1.419(4) . ?
C16 C21 1.423(4) . ?
C17 C18 1.369(5) . ?
C18 C19 1.420(5) . ?
C18 H18 0.9500 . ?
C19 C20 1.359(5) . ?
C19 C22 1.510(4) . ?
C20 C21 1.415(4) . ?
C20 H20 0.9500 . ?
C21 C24 1.412(5) . ?
C22 H22A 0.9800 . ?
C22 H22B 0.9800 . ?
C22 H22C 0.9800 . ?
C23 H23A 0.9800 . ?
C23 H23B 0.9800 . ?
C23 H23C 0.9800 . ?
C24 H24 0.9500 . ?
C25 C30 1.393(5) . ?
C25 C26 1.403(5) . ?
C26 C27 1.392(5) . ?
C27 C28 1.377(5) . ?
C27 H27 0.9500 . ?
C28 C29 1.389(5) . ?
C28 H28 0.9500 . ?
C29 C30 1.383(5) . ?
C29 H29 0.9500 . ?
C30 H30 0.9500 . ?
N100 O101 1.224(4) . ?
N100 O102 1.257(4) . ?
N100 O103 1.283(4) . ?

loop_
_geom_hbond_atom_site_label_D
_geom_hbond_atom_site_label_H
_geom_hbond_atom_site_label_A
_geom_hbond_distance_DH
_geom_hbond_distance_HA
_geom_hbond_distance_DA
_geom_hbond_angle_DHA
_geom_hbond_site_symmetry_A
_geom_hbond_publ_flag
C8 H8C O11 0.98 2.51 3.035(5) 113.7 . yes
C9 H9 O10 0.95 2.54 3.419(4) 154.0 2_666 yes
C15 H15 O12 0.95 2.58 3.355(5) 139.4 2_666 yes
C8 H8C O11 0.98 2.51 3.035(5) 113.7 . yes
C9 H9 O10 0.95 2.54 3.419(4) 154.0 2_666 yes
C12 H12 O101 0.95 2.60 3.332(5) 133.7 2_776 yes
C15 H15 O12 0.95 2.58 3.355(5) 139.4 2_666 yes
C30 H30 O9 0.95 2.48 3.385(5) 159.7 2_675 yes
